data_7718951
loop_
_publ_author_name
'Rogers, Nicola J.'
'Ashok Kumar, Chowan'
'Alexander, Carlson'
'Bowdery, Daniel'
'Pavlovskaya, Galina'
'Harvey, Peter'

_publ_section_title
;
 Macrocyclic transition-metal parashift complexes for MRI at clinical and
 pre-clinical magnetic fields.
;
_journal_issue 28
_journal_name_full 'Dalton transactions (Cambridge, England : 2003)'
_journal_page_first 11036
_journal_page_last 11046
_journal_paper_doi 10.1039/d5dt01149c
_journal_volume 54
_journal_year 2025
_chemical_formula_moiety 'C36 H54 Co N6, 3(Cl O4)'
_chemical_formula_sum 'C36 H54 Cl3 Co N6 O12'
_chemical_formula_weight 928.13
_space_group_crystal_system orthorhombic
_space_group_IT_number 61
_space_group_name_Hall '-P 2ac 2ab'
_space_group_name_H-M_alt 'P b c a'
_atom_sites_solution_hydrogens geom
_atom_sites_solution_primary direct
_audit_creation_date 2025-01-19
_audit_creation_method
;
Olex2 1.5
(compiled 2024.02.16 svn.r378c4104 for OlexSys, GUI svn.r6928)
;
_audit_update_record
;
2025-04-24 deposited with the CCDC.	2025-06-25 downloaded from the CCDC.
;
_cell_angle_alpha 90
_cell_angle_beta 90
_cell_angle_gamma 90
_cell_formula_units_Z 8
_cell_length_a 15.697(2)
_cell_length_b 16.444(2)
_cell_length_c 32.890(4)
_cell_measurement_reflns_used 9075
_cell_measurement_temperature 100.00
_cell_measurement_theta_max 27.320
_cell_measurement_theta_min 2.179
_cell_volume 8489.6(18)
_computing_cell_refinement 'SAINT V8.40B (?, 2016)'
_computing_data_reduction 'SAINT V8.40B (?, 2016)'
_computing_molecular_graphics 'Olex2 1.5 (Dolomanov et al., 2009)'
_computing_publication_material 'Olex2 1.5 (Dolomanov et al., 2009)'
_computing_structure_refinement 'SHELXL 2019/3 (Sheldrick, 2015)'
_computing_structure_solution 'SHELXS  (Sheldrick, 2008)'
_diffrn_ambient_temperature 100.00
_diffrn_measured_fraction_theta_full 1.000
_diffrn_measured_fraction_theta_max 0.999
_diffrn_measurement_device_type 'Bruker D8V with PHOTON'
_diffrn_radiation_type MoK\a
_diffrn_radiation_wavelength 0.71073
_diffrn_reflns_av_R_equivalents 0.0764
_diffrn_reflns_av_unetI/netI 0.0194
_diffrn_reflns_Laue_measured_fraction_full 1.000
_diffrn_reflns_Laue_measured_fraction_max 0.999
_diffrn_reflns_limit_h_max 20
_diffrn_reflns_limit_h_min -20
_diffrn_reflns_limit_k_max 21
_diffrn_reflns_limit_k_min -21
_diffrn_reflns_limit_l_max 42
_diffrn_reflns_limit_l_min -42
_diffrn_reflns_number 436847
_diffrn_reflns_point_group_measured_fraction_full 1.000
_diffrn_reflns_point_group_measured_fraction_max 0.999
_diffrn_reflns_theta_full 25.000
_diffrn_reflns_theta_max 27.482
_diffrn_reflns_theta_min 2.180
_diffrn_source_current 1.4
_diffrn_source_power 0.07
_diffrn_source_voltage 50.0
_exptl_absorpt_coefficient_mu 0.660
_exptl_absorpt_correction_T_max 0.7456
_exptl_absorpt_correction_T_min 0.7209
_exptl_absorpt_correction_type multi-scan
_exptl_absorpt_process_details
;
SADABS-2016/2 (Bruker,2016/2) was used for absorption correction.
wR2(int) was 0.0925 before and 0.0599 after correction.
The Ratio of minimum to maximum transmission is 0.9669.
The \l/2 correction factor is Not present.
;
_exptl_crystal_colour 'metallic light yellow'
_exptl_crystal_colour_lustre metallic
_exptl_crystal_colour_modifier light
_exptl_crystal_colour_primary yellow
_exptl_crystal_density_diffrn 1.452
_exptl_crystal_description needle
_exptl_crystal_F_000 3888
_exptl_crystal_size_max 0.12
_exptl_crystal_size_mid 0.11
_exptl_crystal_size_min 0.08
_refine_diff_density_max 1.871
_refine_diff_density_min -1.233
_refine_diff_density_rms 0.132
_refine_ls_extinction_method none
_refine_ls_goodness_of_fit_ref 1.090
_refine_ls_hydrogen_treatment constr
_refine_ls_matrix_type full
_refine_ls_number_parameters 529
_refine_ls_number_reflns 9734
_refine_ls_number_restraints 0
_refine_ls_restrained_S_all 1.090
_refine_ls_R_factor_all 0.0812
_refine_ls_R_factor_gt 0.0717
_refine_ls_shift/su_max 0.000
_refine_ls_shift/su_mean 0.000
_refine_ls_structure_factor_coef Fsqd
_refine_ls_weighting_details 'w=1/[\s^2^(Fo^2^)+(0.0972P)^2^+30.1345P] where P=(Fo^2^+2Fc^2^)/3'
_refine_ls_weighting_scheme calc
_refine_ls_wR_factor_gt 0.2003
_refine_ls_wR_factor_ref 0.2089
_reflns_Friedel_coverage 0.000
_reflns_number_gt 8597
_reflns_number_total 9734
_reflns_threshold_expression 'I > 2\s(I)'
_cod_data_source_file d5dt01149c2.cif
_cod_data_source_block CoL1b
_cod_depositor_comments 'Adding full bibliography for 7718951--7718957.cif.'
_cod_original_cell_volume 8489.8(19)
_cod_database_code 7718951
_shelx_shelxl_version_number 2019/3
_shelx_space_group_comment
;
The symmetry employed for this shelxl refinement is uniquely defined
by the following loop, which should always be used as a source of
symmetry information in preference to the above space-group names.
They are only intended as comments.
;
_shelx_estimated_absorpt_t_max 0.949
_shelx_estimated_absorpt_t_min 0.925
_olex2_refinement_description
;
1. Fixed Uiso
 At 1.2 times of:
  All C(H) groups, All C(H,H) groups
 At 1.5 times of:
  All C(H,H,H) groups
2. Uiso/Uaniso restraints and constraints
Uanis(O2) = Uanis(O3) = Uanis(O15)
3. Others
 Fixed Sof: O2(0.5) O3(0.5)
4.a Secondary CH2 refined with riding coordinates:
 C14(H14A,H14B), C19(H19A,H19B), C29(H29A,H29B), C31(H31A,H31B), C32(H32A,
 H32B), C34(H34A,H34B), C36(H36A,H36B), C42(H42A,H42B), C43(H43A,H43B)
4.b Aromatic/amide H refined with riding coordinates:
 C11(H11), C12(H12), C13(H13), C17(H17), C18(H18), C21(H21), C23(H23),
 C47(H47), C54(H54)
4.c Idealised Me refined as rotating group:
 C35(H35A,H35B,H35C), C46(H46A,H46B,H46C), C48(H48A,H48B,H48C), C51(H51A,H51B,
 H51C), C53(H53A,H53B,H53C), C56(H56A,H56B,H56C), C57(H57A,H57B,H57C), C58(H58A,
 H58B,H58C), C1(H1A,H1B,H1C)
;
_olex2_submission_special_instructions 'No special instructions were received'

loop_
_space_group_symop_operation_xyz
'x, y, z'
'-x+1/2, -y, z+1/2'
'x+1/2, -y+1/2, -z'
'-x, y+1/2, -z+1/2'
'-x, -y, -z'
'x-1/2, y, -z-1/2'
'-x-1/2, y-1/2, z'
'x, -y-1/2, z-1/2'

loop_
_atom_site_label
_atom_site_type_symbol
_atom_site_fract_x
_atom_site_fract_y
_atom_site_fract_z
_atom_site_U_iso_or_equiv
_atom_site_adp_type
_atom_site_occupancy
_atom_site_site_symmetry_order
_atom_site_calc_flag
_atom_site_refinement_flags_posn
_atom_site_refinement_flags_adp
_atom_site_refinement_flags_occupancy
_atom_site_disorder_assembly
_atom_site_disorder_group
Co1 Co 0.43836(3) 0.18416(3) 0.15590(2) 0.02123(14) Uani 1 1 d . . . . .
Cl2 Cl 0.69417(8) -0.00408(8) 0.24633(4) 0.0535(3) Uani 1 1 d . . . . .
N3 N 0.31947(19) 0.15442(19) 0.14694(10) 0.0261(6) Uani 1 1 d . . . . .
N4 N 0.48188(19) 0.14420(18) 0.10416(9) 0.0255(6) Uani 1 1 d . . . . .
N6 N 0.40500(19) 0.28822(18) 0.13262(9) 0.0230(6) Uani 1 1 d . . . . .
N7 N 0.54988(19) 0.2261(2) 0.17198(9) 0.0258(6) Uani 1 1 d . . . . .
N8 N 0.40650(19) 0.2117(2) 0.21197(9) 0.0292(7) Uani 1 1 d . . . . .
N9 N 0.4581(2) 0.0729(2) 0.17429(11) 0.0318(7) Uani 1 1 d . . . . .
C10 C 0.6961(2) 0.2641(2) 0.16072(11) 0.0286(7) Uani 1 1 d . . . . .
C11 C 0.6175(2) 0.3161(2) 0.21839(11) 0.0303(8) Uani 1 1 d . . . . .
H11 H 0.615215 0.347992 0.242459 0.036 Uiso 1 1 calc R U . . .
C12 C 0.4826(2) 0.1831(2) 0.06763(11) 0.0242(7) Uani 1 1 d . . . . .
H12 H 0.450405 0.231655 0.064706 0.029 Uiso 1 1 calc R U . . .
C13 C 0.6233(2) 0.2218(2) 0.15037(11) 0.0256(7) Uani 1 1 d . . . . .
H13 H 0.624718 0.187929 0.126968 0.031 Uiso 1 1 calc R U . . .
C14 C 0.2854(2) 0.2054(2) 0.11294(12) 0.0284(7) Uani 1 1 d . . . . .
H14A H 0.295436 0.177799 0.086621 0.034 Uiso 1 1 calc R U . . .
H14B H 0.223305 0.213187 0.116329 0.034 Uiso 1 1 calc R U . . .
O15 O 0.64913(19) -0.0549(2) 0.22040(10) 0.0433(6) Uani 1 1 d . . . . .
C17 C 0.4532(2) 0.3565(2) 0.13044(11) 0.0255(7) Uani 1 1 d . . . . .
H17 H 0.506018 0.357393 0.144540 0.031 Uiso 1 1 calc R U . . .
C18 C 0.5716(3) 0.0412(2) 0.07610(14) 0.0354(9) Uani 1 1 d . . . . .
H18 H 0.601524 -0.008629 0.079163 0.042 Uiso 1 1 calc R U . . .
C19 C 0.3197(3) 0.0659(2) 0.13692(13) 0.0330(8) Uani 1 1 d . . . . .
H19A H 0.340740 0.057332 0.108869 0.040 Uiso 1 1 calc R U . . .
H19B H 0.261283 0.043542 0.138891 0.040 Uiso 1 1 calc R U . . .
C20 C 0.5264(2) 0.0737(2) 0.10828(12) 0.0290(7) Uani 1 1 d . . . . .
C21 C 0.6919(2) 0.3125(2) 0.19567(11) 0.0298(8) Uani 1 1 d . . . . .
H21 H 0.740354 0.342993 0.203899 0.036 Uiso 1 1 calc R U . . .
C23 C 0.3000(3) 0.3531(2) 0.09188(12) 0.0302(8) Uani 1 1 d . . . . .
H23 H 0.245661 0.351890 0.079220 0.036 Uiso 1 1 calc R U . . .
C24 C 0.4296(3) 0.4250(2) 0.10880(12) 0.0303(8) Uani 1 1 d . . . . .
C25 C 0.5469(2) 0.2730(2) 0.20567(11) 0.0283(7) Uani 1 1 d . . . . .
O26 O 0.6900(3) 0.0819(3) 0.23124(14) 0.0676(12) Uani 1 1 d . . . . .
C27 C 0.3293(2) 0.2858(2) 0.11327(11) 0.0245(7) Uani 1 1 d . . . . .
C28 C 0.7783(2) 0.2583(3) 0.13569(12) 0.0339(8) Uani 1 1 d . . . . .
C29 C 0.5307(3) 0.0399(2) 0.15018(13) 0.0341(9) Uani 1 1 d . . . . .
H29A H 0.585352 0.055322 0.163082 0.041 Uiso 1 1 calc R U . . .
H29B H 0.527426 -0.020185 0.149216 0.041 Uiso 1 1 calc R U . . .
C31 C 0.2701(2) 0.1688(3) 0.18565(12) 0.0321(8) Uani 1 1 d . . . . .
H31A H 0.211397 0.186413 0.178993 0.038 Uiso 1 1 calc R U . . .
H31B H 0.266465 0.117541 0.201381 0.038 Uiso 1 1 calc R U . . .
C32 C 0.3780(3) 0.0238(3) 0.16722(15) 0.0386(10) Uani 1 1 d . . . . .
H32A H 0.347506 0.016571 0.193323 0.046 Uiso 1 1 calc R U . . .
H32B H 0.393420 -0.030701 0.156796 0.046 Uiso 1 1 calc R U . . .
C34 C 0.4603(2) 0.2814(3) 0.22463(11) 0.0317(8) Uani 1 1 d . . . . .
H34A H 0.465608 0.282400 0.254623 0.038 Uiso 1 1 calc R U . . .
H34B H 0.433713 0.333067 0.215801 0.038 Uiso 1 1 calc R U . . .
C35 C 0.4999(4) 0.1441(3) -0.03926(14) 0.0481(12) Uani 1 1 d . . . . .
H35A H 0.538280 0.097288 -0.041227 0.072 Uiso 1 1 calc R U . . .
H35B H 0.498965 0.173089 -0.065292 0.072 Uiso 1 1 calc R U . . .
H35C H 0.442255 0.125196 -0.032710 0.072 Uiso 1 1 calc R U . . .
C36 C 0.4208(3) 0.1377(3) 0.23894(12) 0.0390(10) Uani 1 1 d . . . . .
H36A H 0.445541 0.155209 0.265221 0.047 Uiso 1 1 calc R U . . .
H36B H 0.365585 0.110921 0.244524 0.047 Uiso 1 1 calc R U . . .
C39 C 0.5282(3) 0.1548(2) 0.03465(12) 0.0306(8) Uani 1 1 d . . . . .
C42 C 0.3135(2) 0.2330(3) 0.21071(12) 0.0316(8) Uani 1 1 d . . . . .
H42A H 0.305324 0.287230 0.198245 0.038 Uiso 1 1 calc R U . . .
H42B H 0.289584 0.234030 0.238556 0.038 Uiso 1 1 calc R U . . .
C43 C 0.4802(3) 0.0782(3) 0.21857(13) 0.0385(10) Uani 1 1 d . . . . .
H43A H 0.539870 0.096511 0.221792 0.046 Uiso 1 1 calc R U . . .
H43B H 0.474468 0.023992 0.231367 0.046 Uiso 1 1 calc R U . . .
C44 C 0.4889(3) 0.4986(2) 0.10521(15) 0.0411(10) Uani 1 1 d . . . . .
C45 C 0.5311(3) 0.2013(3) -0.00584(12) 0.0371(9) Uani 1 1 d . . . . .
C46 C 0.8055(3) 0.3448(3) 0.12278(17) 0.0527(13) Uani 1 1 d . . . . .
H46A H 0.760058 0.369732 0.106600 0.079 Uiso 1 1 calc R U . . .
H46B H 0.857677 0.341663 0.106492 0.079 Uiso 1 1 calc R U . . .
H46C H 0.816047 0.377823 0.147062 0.079 Uiso 1 1 calc R U . . .
C47 C 0.5728(3) 0.0821(3) 0.03938(14) 0.0366(9) Uani 1 1 d . . . . .
H47 H 0.604292 0.060547 0.017196 0.044 Uiso 1 1 calc R U . . .
C48 C 0.4381(3) 0.5751(3) 0.11521(17) 0.0473(11) Uani 1 1 d . . . . .
H48A H 0.390658 0.580544 0.096025 0.071 Uiso 1 1 calc R U . . .
H48B H 0.475259 0.622827 0.113064 0.071 Uiso 1 1 calc R U . . .
H48C H 0.415722 0.571188 0.142956 0.071 Uiso 1 1 calc R U . . .
O2 O 0.7850(4) -0.0234(4) 0.2445(2) 0.0433(6) Uani 0.5 1 d . . P A 1
C51 C 0.5198(4) 0.5038(3) 0.06071(19) 0.0573(14) Uani 1 1 d . . . . .
H51A H 0.552786 0.454966 0.054020 0.086 Uiso 1 1 calc R U . . .
H51B H 0.555702 0.552020 0.057314 0.086 Uiso 1 1 calc R U . . .
H51C H 0.470443 0.507567 0.042555 0.086 Uiso 1 1 calc R U . . .
C53 C 0.5650(4) 0.4925(3) 0.1339(2) 0.071(2) Uani 1 1 d . . . . .
H53A H 0.544716 0.483685 0.161719 0.106 Uiso 1 1 calc R U . . .
H53B H 0.597871 0.543146 0.132735 0.106 Uiso 1 1 calc R U . . .
H53C H 0.601260 0.446922 0.125644 0.106 Uiso 1 1 calc R U . . .
C54 C 0.3505(3) 0.4219(2) 0.08909(13) 0.0342(8) Uani 1 1 d . . . . .
H54 H 0.331454 0.467319 0.073731 0.041 Uiso 1 1 calc R U . . .
C56 C 0.7677(3) 0.2046(4) 0.09824(15) 0.0507(12) Uani 1 1 d . . . . .
H56A H 0.749400 0.150132 0.106636 0.076 Uiso 1 1 calc R U . . .
H56B H 0.822137 0.200781 0.083807 0.076 Uiso 1 1 calc R U . . .
H56C H 0.724656 0.228356 0.080209 0.076 Uiso 1 1 calc R U . . .
C57 C 0.8470(3) 0.2214(3) 0.16314(15) 0.0442(10) Uani 1 1 d . . . . .
H57A H 0.854271 0.255524 0.187301 0.066 Uiso 1 1 calc R U . . .
H57B H 0.900922 0.218397 0.148221 0.066 Uiso 1 1 calc R U . . .
H57C H 0.829659 0.166570 0.171444 0.066 Uiso 1 1 calc R U . . .
C58 C 0.6247(3) 0.2243(3) -0.01432(15) 0.0507(12) Uani 1 1 d . . . . .
H58A H 0.659509 0.174843 -0.015098 0.076 Uiso 1 1 calc R U . . .
H58B H 0.645426 0.260192 0.007293 0.076 Uiso 1 1 calc R U . . .
H58C H 0.628519 0.252356 -0.040530 0.076 Uiso 1 1 calc R U . . .
Cl3 Cl 0.57639(6) 0.29938(6) 0.32974(3) 0.0304(2) Uani 1 1 d . . . . .
O5 O 0.56525(18) 0.22474(16) 0.30775(9) 0.0334(6) Uani 1 1 d . . . . .
O16 O 0.66044(19) 0.33076(18) 0.32260(12) 0.0448(8) Uani 1 1 d . . . . .
O33 O 0.5156(2) 0.35763(19) 0.31486(14) 0.0596(11) Uani 1 1 d . . . . .
O37 O 0.5673(4) 0.2833(3) 0.37182(12) 0.0854(16) Uani 1 1 d . . . . .
Cl1 Cl 0.27055(7) 0.07116(7) 0.01228(3) 0.0409(3) Uani 1 1 d . . . . .
O22 O 0.2765(3) 0.0522(3) -0.02961(10) 0.0573(9) Uani 1 1 d . . . . .
O30 O 0.1855(3) 0.0745(2) 0.02609(15) 0.0724(14) Uani 1 1 d . . . . .
O40 O 0.3065(3) 0.1516(3) 0.01843(14) 0.0700(12) Uani 1 1 d . . . . .
O52 O 0.3177(4) 0.0146(3) 0.03586(12) 0.0903(18) Uani 1 1 d . . . . .
C1 C 0.4767(4) 0.2784(3) -0.00501(14) 0.0487(12) Uani 1 1 d . . . . .
H1A H 0.476824 0.303593 -0.032003 0.073 Uiso 1 1 calc R U . . .
H1B H 0.500179 0.316592 0.014912 0.073 Uiso 1 1 calc R U . . .
H1C H 0.418141 0.264321 0.002603 0.073 Uiso 1 1 calc R U . . .
O1 O 0.6632(4) -0.0099(4) 0.28681(17) 0.106(2) Uani 1 1 d . . . . .
O3 O 0.7280(4) 0.0289(4) 0.2122(2) 0.0433(6) Uani 0.5 1 d . . P A 2

loop_
_atom_site_aniso_label
_atom_site_aniso_U_11
_atom_site_aniso_U_22
_atom_site_aniso_U_33
_atom_site_aniso_U_23
_atom_site_aniso_U_13
_atom_site_aniso_U_12
Co1 0.0171(2) 0.0246(2) 0.0220(2) 0.00709(17) 0.00076(16) 0.00204(17)
Cl2 0.0503(7) 0.0466(6) 0.0636(8) -0.0171(5) -0.0209(6) 0.0077(5)
N3 0.0225(14) 0.0248(14) 0.0310(15) 0.0077(12) 0.0000(12) 0.0016(11)
N4 0.0255(15) 0.0231(14) 0.0278(15) 0.0039(11) 0.0017(12) -0.0014(11)
N6 0.0214(13) 0.0239(14) 0.0236(14) 0.0014(11) -0.0021(11) 0.0003(11)
N7 0.0219(14) 0.0335(16) 0.0221(14) 0.0076(12) -0.0011(11) 0.0036(12)
N8 0.0196(14) 0.0446(18) 0.0233(14) 0.0088(13) 0.0022(11) 0.0032(13)
N9 0.0247(15) 0.0314(16) 0.0391(18) 0.0180(14) 0.0077(13) 0.0047(13)
C10 0.0238(17) 0.037(2) 0.0253(17) 0.0067(14) 0.0024(13) 0.0025(15)
C11 0.0265(18) 0.040(2) 0.0247(17) 0.0023(15) -0.0013(14) 0.0026(15)
C12 0.0252(16) 0.0219(15) 0.0255(16) 0.0006(12) -0.0003(13) -0.0039(13)
C13 0.0205(16) 0.0336(18) 0.0229(16) 0.0078(14) 0.0010(12) 0.0024(14)
C14 0.0245(17) 0.0262(17) 0.0344(19) 0.0056(14) -0.0077(14) -0.0005(14)
O15 0.0311(12) 0.0481(14) 0.0507(15) -0.0141(12) -0.0180(11) 0.0121(11)
C17 0.0268(17) 0.0236(16) 0.0260(16) -0.0005(13) -0.0037(13) 0.0006(13)
C18 0.034(2) 0.0260(18) 0.046(2) -0.0015(16) 0.0074(17) 0.0004(15)
C19 0.0289(18) 0.0233(17) 0.047(2) 0.0070(16) 0.0050(16) -0.0029(14)
C20 0.0264(17) 0.0218(16) 0.039(2) 0.0046(14) 0.0047(15) -0.0018(13)
C21 0.0229(17) 0.038(2) 0.0285(17) 0.0046(15) -0.0020(14) -0.0013(15)
C23 0.0311(19) 0.0281(18) 0.0314(18) 0.0047(14) -0.0085(15) 0.0035(15)
C24 0.034(2) 0.0216(16) 0.0350(19) 0.0011(14) -0.0023(15) 0.0001(14)
C25 0.0229(16) 0.041(2) 0.0205(16) 0.0063(15) -0.0002(13) 0.0015(15)
O26 0.055(2) 0.064(2) 0.084(3) -0.019(2) -0.025(2) 0.0165(19)
C27 0.0246(16) 0.0243(16) 0.0246(16) 0.0016(13) -0.0043(13) 0.0027(13)
C28 0.0208(17) 0.046(2) 0.035(2) 0.0003(17) 0.0041(15) -0.0021(16)
C29 0.0277(19) 0.0296(19) 0.045(2) 0.0138(16) 0.0072(16) 0.0075(15)
C31 0.0186(16) 0.038(2) 0.039(2) 0.0080(17) 0.0041(14) 0.0033(15)
C32 0.0289(19) 0.0299(19) 0.057(3) 0.0179(18) 0.0101(18) 0.0023(16)
C34 0.0233(17) 0.050(2) 0.0215(16) -0.0009(15) 0.0004(13) 0.0013(16)
C35 0.057(3) 0.057(3) 0.030(2) -0.004(2) 0.005(2) -0.017(2)
C36 0.0278(19) 0.060(3) 0.0290(19) 0.0189(19) 0.0056(15) 0.0070(18)
C39 0.0330(19) 0.0295(18) 0.0291(18) -0.0030(14) 0.0035(15) -0.0085(15)
C42 0.0195(16) 0.044(2) 0.0312(18) 0.0042(16) 0.0035(14) 0.0055(15)
C43 0.0285(19) 0.051(2) 0.036(2) 0.0261(19) 0.0067(16) 0.0096(18)
C44 0.040(2) 0.0238(18) 0.059(3) 0.0063(18) -0.006(2) -0.0051(16)
C45 0.048(2) 0.039(2) 0.0237(18) 0.0041(16) 0.0040(17) -0.0093(19)
C46 0.049(3) 0.058(3) 0.051(3) 0.012(2) 0.023(2) -0.006(2)
C47 0.039(2) 0.032(2) 0.039(2) -0.0066(16) 0.0095(17) -0.0027(16)
C48 0.052(3) 0.032(2) 0.058(3) -0.009(2) -0.004(2) 0.0011(19)
O2 0.0311(12) 0.0481(14) 0.0507(15) -0.0141(12) -0.0180(11) 0.0121(11)
C51 0.059(3) 0.040(3) 0.073(4) 0.005(2) 0.022(3) -0.007(2)
C53 0.061(4) 0.039(3) 0.113(5) 0.016(3) -0.036(4) -0.019(2)
C54 0.040(2) 0.0252(17) 0.038(2) 0.0073(15) -0.0091(17) 0.0040(16)
C56 0.029(2) 0.081(4) 0.042(2) -0.016(2) 0.0108(18) -0.004(2)
C57 0.0246(19) 0.056(3) 0.052(3) -0.004(2) -0.0009(18) 0.0049(19)
C58 0.054(3) 0.056(3) 0.042(2) 0.006(2) 0.011(2) -0.021(2)
Cl3 0.0287(4) 0.0281(4) 0.0343(5) -0.0074(3) -0.0010(3) 0.0031(3)
O5 0.0332(14) 0.0250(13) 0.0420(16) -0.0033(11) -0.0078(12) 0.0026(11)
O16 0.0285(15) 0.0317(15) 0.074(2) -0.0062(15) -0.0024(15) 0.0009(12)
O33 0.0350(17) 0.0293(16) 0.115(3) -0.0226(18) -0.0209(19) 0.0140(13)
O37 0.117(4) 0.105(4) 0.0341(19) -0.021(2) 0.017(2) -0.036(3)
Cl1 0.0392(5) 0.0489(6) 0.0345(5) 0.0040(4) 0.0084(4) 0.0068(4)
O22 0.068(2) 0.067(2) 0.0371(18) -0.0007(16) 0.0014(16) 0.005(2)
O30 0.061(2) 0.053(2) 0.103(3) 0.030(2) 0.047(2) 0.0145(19)
O40 0.064(3) 0.080(3) 0.066(3) -0.015(2) 0.010(2) -0.018(2)
O52 0.116(4) 0.114(4) 0.041(2) 0.012(2) 0.016(2) 0.075(3)
C1 0.068(3) 0.046(3) 0.033(2) 0.0138(19) 0.005(2) -0.002(2)
O1 0.135(5) 0.107(4) 0.075(3) -0.039(3) 0.016(3) -0.026(4)
O3 0.0311(12) 0.0481(14) 0.0507(15) -0.0141(12) -0.0180(11) 0.0121(11)

loop_
_atom_type_symbol
_atom_type_description
_atom_type_scat_dispersion_real
_atom_type_scat_dispersion_imag
_atom_type_scat_source
C C 0.0033 0.0016 'International Tables Vol C Tables 4.2.6.8 and 6.1.1.4'
H H 0.0000 0.0000 'International Tables Vol C Tables 4.2.6.8 and 6.1.1.4'
Cl Cl 0.1484 0.1585 'International Tables Vol C Tables 4.2.6.8 and 6.1.1.4'
Co Co 0.3494 0.9721 'International Tables Vol C Tables 4.2.6.8 and 6.1.1.4'
N N 0.0061 0.0033 'International Tables Vol C Tables 4.2.6.8 and 6.1.1.4'
O O 0.0106 0.0060 'International Tables Vol C Tables 4.2.6.8 and 6.1.1.4'

loop_
_geom_angle_atom_site_label_1
_geom_angle_atom_site_label_2
_geom_angle_atom_site_label_3
_geom_angle
_geom_angle_site_symmetry_1
_geom_angle_site_symmetry_3
_geom_angle_publ_flag
N3 Co1 N7 170.32(14) . . ?
N3 Co1 N8 87.48(13) . . ?
N4 Co1 N3 96.84(13) . . ?
N4 Co1 N7 92.37(13) . . ?
N4 Co1 N8 170.96(13) . . ?
N4 Co1 N9 84.19(14) . . ?
N6 Co1 N3 84.47(12) . . ?
N6 Co1 N4 92.71(12) . . ?
N6 Co1 N7 92.14(12) . . ?
N6 Co1 N8 95.61(13) . . ?
N6 Co1 N9 171.41(14) . . ?
N7 Co1 N8 83.82(13) . . ?
N9 Co1 N3 87.94(13) . . ?
N9 Co1 N7 95.98(14) . . ?
N9 Co1 N8 88.05(15) . . ?
O15 Cl2 O26 110.0(2) . . ?
O15 Cl2 O2 109.9(3) . . ?
O15 Cl2 O1 111.2(3) . . ?
O2 Cl2 O26 103.5(3) . . ?
O1 Cl2 O26 111.0(3) . . ?
O1 Cl2 O2 111.0(4) . . ?
O3 Cl2 O15 86.0(3) . . ?
O3 Cl2 O26 50.7(3) . . ?
O3 Cl2 O1 159.7(4) . . ?
C14 N3 Co1 108.3(2) . . ?
C14 N3 C31 111.1(3) . . ?
C19 N3 Co1 106.0(2) . . ?
C19 N3 C14 112.5(3) . . ?
C19 N3 C31 109.9(3) . . ?
C31 N3 Co1 109.0(2) . . ?
C12 N4 Co1 128.0(2) . . ?
C20 N4 Co1 112.4(2) . . ?
C20 N4 C12 119.0(3) . . ?
C17 N6 Co1 126.8(2) . . ?
C27 N6 Co1 113.4(2) . . ?
C27 N6 C17 119.4(3) . . ?
C13 N7 Co1 126.9(3) . . ?
C25 N7 Co1 113.1(2) . . ?
C25 N7 C13 119.3(3) . . ?
C34 N8 Co1 107.3(2) . . ?
C34 N8 C36 111.7(3) . . ?
C34 N8 C42 112.4(3) . . ?
C36 N8 Co1 109.0(3) . . ?
C42 N8 Co1 106.0(2) . . ?
C42 N8 C36 110.2(3) . . ?
C29 N9 Co1 107.3(2) . . ?
C29 N9 C32 111.1(3) . . ?
C29 N9 C43 111.2(3) . . ?
C32 N9 Co1 108.7(2) . . ?
C43 N9 Co1 106.5(3) . . ?
C43 N9 C32 111.8(3) . . ?
C13 C10 C21 116.8(3) . . ?
C13 C10 C28 122.1(3) . . ?
C21 C10 C28 121.1(3) . . ?
C21 C11 H11 120.3 . . ?
C25 C11 H11 120.3 . . ?
C25 C11 C21 119.3(4) . . ?
N4 C12 H12 118.7 . . ?
N4 C12 C39 122.6(3) . . ?
C39 C12 H12 118.7 . . ?
N7 C13 C10 123.2(3) . . ?
N7 C13 H13 118.4 . . ?
C10 C13 H13 118.4 . . ?
N3 C14 H14A 109.9 . . ?
N3 C14 H14B 109.9 . . ?
H14A C14 H14B 108.3 . . ?
C27 C14 N3 109.1(3) . . ?
C27 C14 H14A 109.9 . . ?
C27 C14 H14B 109.9 . . ?
N6 C17 H17 118.2 . . ?
N6 C17 C24 123.5(3) . . ?
C24 C17 H17 118.2 . . ?
C20 C18 H18 120.4 . . ?
C20 C18 C47 119.2(4) . . ?
C47 C18 H18 120.4 . . ?
N3 C19 H19A 110.2 . . ?
N3 C19 H19B 110.2 . . ?
N3 C19 C32 107.5(3) . . ?
H19A C19 H19B 108.5 . . ?
C32 C19 H19A 110.2 . . ?
C32 C19 H19B 110.2 . . ?
N4 C20 C18 121.1(4) . . ?
N4 C20 C29 115.7(3) . . ?
C18 C20 C29 122.8(4) . . ?
C10 C21 H21 119.8 . . ?
C11 C21 C10 120.4(4) . . ?
C11 C21 H21 119.8 . . ?
C27 C23 H23 120.2 . . ?
C54 C23 H23 120.2 . . ?
C54 C23 C27 119.6(3) . . ?
C17 C24 C44 121.4(4) . . ?
C17 C24 C54 116.5(3) . . ?
C54 C24 C44 122.1(4) . . ?
N7 C25 C11 120.9(3) . . ?
N7 C25 C34 115.1(3) . . ?
C11 C25 C34 123.6(4) . . ?
O3 O26 Cl2 58.6(4) . . ?
N6 C27 C14 115.9(3) . . ?
N6 C27 C23 120.5(3) . . ?
C23 C27 C14 123.3(3) . . ?
C10 C28 C46 108.8(4) . . ?
C56 C28 C10 112.3(3) . . ?
C56 C28 C46 109.9(4) . . ?
C56 C28 C57 108.9(4) . . ?
C57 C28 C10 107.5(3) . . ?
C57 C28 C46 109.4(4) . . ?
N9 C29 H29A 109.9 . . ?
N9 C29 H29B 109.9 . . ?
C20 C29 N9 108.8(3) . . ?
C20 C29 H29A 109.9 . . ?
C20 C29 H29B 109.9 . . ?
H29A C29 H29B 108.3 . . ?
N3 C31 H31A 109.7 . . ?
N3 C31 H31B 109.7 . . ?
H31A C31 H31B 108.2 . . ?
C42 C31 N3 109.8(3) . . ?
C42 C31 H31A 109.7 . . ?
C42 C31 H31B 109.7 . . ?
N9 C32 C19 111.0(3) . . ?
N9 C32 H32A 109.4 . . ?
N9 C32 H32B 109.4 . . ?
C19 C32 H32A 109.4 . . ?
C19 C32 H32B 109.4 . . ?
H32A C32 H32B 108.0 . . ?
N8 C34 C25 109.1(3) . . ?
N8 C34 H34A 109.9 . . ?
N8 C34 H34B 109.9 . . ?
C25 C34 H34A 109.9 . . ?
C25 C34 H34B 109.9 . . ?
H34A C34 H34B 108.3 . . ?
H35A C35 H35B 109.5 . . ?
H35A C35 H35C 109.5 . . ?
H35B C35 H35C 109.5 . . ?
C45 C35 H35A 109.5 . . ?
C45 C35 H35B 109.5 . . ?
C45 C35 H35C 109.5 . . ?
N8 C36 H36A 109.5 . . ?
N8 C36 H36B 109.5 . . ?
H36A C36 H36B 108.1 . . ?
C43 C36 N8 110.6(3) . . ?
C43 C36 H36A 109.5 . . ?
C43 C36 H36B 109.5 . . ?
C12 C39 C45 121.9(4) . . ?
C12 C39 C47 117.5(4) . . ?
C47 C39 C45 120.6(4) . . ?
N8 C42 C31 107.0(3) . . ?
N8 C42 H42A 110.3 . . ?
N8 C42 H42B 110.3 . . ?
C31 C42 H42A 110.3 . . ?
C31 C42 H42B 110.3 . . ?
H42A C42 H42B 108.6 . . ?
N9 C43 C36 109.1(3) . . ?
N9 C43 H43A 109.9 . . ?
N9 C43 H43B 109.9 . . ?
C36 C43 H43A 109.9 . . ?
C36 C43 H43B 109.9 . . ?
H43A C43 H43B 108.3 . . ?
C24 C44 C51 107.9(4) . . ?
C48 C44 C24 108.5(4) . . ?
C48 C44 C51 108.8(4) . . ?
C53 C44 C24 112.2(4) . . ?
C53 C44 C48 109.2(4) . . ?
C53 C44 C51 110.2(5) . . ?
C35 C45 C39 107.9(4) . . ?
C35 C45 C58 109.1(4) . . ?
C35 C45 C1 110.1(4) . . ?
C39 C45 C58 107.9(4) . . ?
C1 C45 C39 112.4(4) . . ?
C1 C45 C58 109.4(4) . . ?
C28 C46 H46A 109.5 . . ?
C28 C46 H46B 109.5 . . ?
C28 C46 H46C 109.5 . . ?
H46A C46 H46B 109.5 . . ?
H46A C46 H46C 109.5 . . ?
H46B C46 H46C 109.5 . . ?
C18 C47 C39 120.5(4) . . ?
C18 C47 H47 119.7 . . ?
C39 C47 H47 119.7 . . ?
C44 C48 H48A 109.5 . . ?
C44 C48 H48B 109.5 . . ?
C44 C48 H48C 109.5 . . ?
H48A C48 H48B 109.5 . . ?
H48A C48 H48C 109.5 . . ?
H48B C48 H48C 109.5 . . ?
C44 C51 H51A 109.5 . . ?
C44 C51 H51B 109.5 . . ?
C44 C51 H51C 109.5 . . ?
H51A C51 H51B 109.5 . . ?
H51A C51 H51C 109.5 . . ?
H51B C51 H51C 109.5 . . ?
C44 C53 H53A 109.5 . . ?
C44 C53 H53B 109.5 . . ?
C44 C53 H53C 109.5 . . ?
H53A C53 H53B 109.5 . . ?
H53A C53 H53C 109.5 . . ?
H53B C53 H53C 109.5 . . ?
C23 C54 C24 120.4(3) . . ?
C23 C54 H54 119.8 . . ?
C24 C54 H54 119.8 . . ?
C28 C56 H56A 109.5 . . ?
C28 C56 H56B 109.5 . . ?
C28 C56 H56C 109.5 . . ?
H56A C56 H56B 109.5 . . ?
H56A C56 H56C 109.5 . . ?
H56B C56 H56C 109.5 . . ?
C28 C57 H57A 109.5 . . ?
C28 C57 H57B 109.5 . . ?
C28 C57 H57C 109.5 . . ?
H57A C57 H57B 109.5 . . ?
H57A C57 H57C 109.5 . . ?
H57B C57 H57C 109.5 . . ?
C45 C58 H58A 109.5 . . ?
C45 C58 H58B 109.5 . . ?
C45 C58 H58C 109.5 . . ?
H58A C58 H58B 109.5 . . ?
H58A C58 H58C 109.5 . . ?
H58B C58 H58C 109.5 . . ?
O5 Cl3 O16 109.68(19) . . ?
O5 Cl3 O33 108.49(19) . . ?
O16 Cl3 O33 108.4(2) . . ?
O37 Cl3 O5 108.7(3) . . ?
O37 Cl3 O16 108.6(3) . . ?
O37 Cl3 O33 112.9(3) . . ?
O22 Cl1 O40 108.1(3) . . ?
O22 Cl1 O52 110.7(2) . . ?
O30 Cl1 O22 112.6(3) . . ?
O30 Cl1 O40 106.7(3) . . ?
O30 Cl1 O52 110.0(3) . . ?
O52 Cl1 O40 108.6(3) . . ?
C45 C1 H1A 109.5 . . ?
C45 C1 H1B 109.5 . . ?
C45 C1 H1C 109.5 . . ?
H1A C1 H1B 109.5 . . ?
H1A C1 H1C 109.5 . . ?
H1B C1 H1C 109.5 . . ?
O26 O3 Cl2 70.8(4) . . ?

loop_
_geom_bond_atom_site_label_1
_geom_bond_atom_site_label_2
_geom_bond_distance
_geom_bond_site_symmetry_2
_geom_bond_publ_flag
Co1 N3 1.952(3) . ?
Co1 N4 1.948(3) . ?
Co1 N6 1.946(3) . ?
Co1 N7 1.954(3) . ?
Co1 N8 1.964(3) . ?
Co1 N9 1.952(3) . ?
Cl2 O15 1.387(3) . ?
Cl2 O26 1.500(5) . ?
Cl2 O2 1.463(6) . ?
Cl2 O1 1.421(6) . ?
Cl2 O3 1.355(8) . ?
N3 C14 1.496(4) . ?
N3 C19 1.492(5) . ?
N3 C31 1.509(5) . ?
N4 C12 1.361(4) . ?
N4 C20 1.361(5) . ?
N6 C17 1.357(5) . ?
N6 C27 1.348(4) . ?
N7 C13 1.356(5) . ?
N7 C25 1.351(5) . ?
N8 C34 1.484(5) . ?
N8 C36 1.523(5) . ?
N8 C42 1.502(5) . ?
N9 C29 1.490(5) . ?
N9 C32 1.513(5) . ?
N9 C43 1.499(6) . ?
C10 C13 1.381(5) . ?
C10 C21 1.399(6) . ?
C10 C28 1.533(5) . ?
C11 H11 0.9500 . ?
C11 C21 1.388(5) . ?
C11 C25 1.381(5) . ?
C12 H12 0.9500 . ?
C12 C39 1.381(5) . ?
C13 H13 0.9500 . ?
C14 H14A 0.9900 . ?
C14 H14B 0.9900 . ?
C14 C27 1.491(5) . ?
C17 H17 0.9500 . ?
C17 C24 1.382(5) . ?
C18 H18 0.9500 . ?
C18 C20 1.382(6) . ?
C18 C47 1.383(6) . ?
C19 H19A 0.9900 . ?
C19 H19B 0.9900 . ?
C19 C32 1.519(6) . ?
C20 C29 1.487(5) . ?
C21 H21 0.9500 . ?
C23 H23 0.9500 . ?
C23 C27 1.389(5) . ?
C23 C54 1.385(6) . ?
C24 C44 1.531(5) . ?
C24 C54 1.402(6) . ?
C25 C34 1.502(5) . ?
O26 O3 1.229(7) . ?
C28 C46 1.545(7) . ?
C28 C56 1.524(6) . ?
C28 C57 1.532(6) . ?
C29 H29A 0.9900 . ?
C29 H29B 0.9900 . ?
C31 H31A 0.9900 . ?
C31 H31B 0.9900 . ?
C31 C42 1.503(6) . ?
C32 H32A 0.9900 . ?
C32 H32B 0.9900 . ?
C34 H34A 0.9900 . ?
C34 H34B 0.9900 . ?
C35 H35A 0.9800 . ?
C35 H35B 0.9800 . ?
C35 H35C 0.9800 . ?
C35 C45 1.528(6) . ?
C36 H36A 0.9900 . ?
C36 H36B 0.9900 . ?
C36 C43 1.508(6) . ?
C39 C45 1.537(5) . ?
C39 C47 1.393(6) . ?
C42 H42A 0.9900 . ?
C42 H42B 0.9900 . ?
C43 H43A 0.9900 . ?
C43 H43B 0.9900 . ?
C44 C48 1.527(6) . ?
C44 C51 1.544(7) . ?
C44 C53 1.525(7) . ?
C45 C58 1.542(7) . ?
C45 C1 1.529(7) . ?
C46 H46A 0.9800 . ?
C46 H46B 0.9800 . ?
C46 H46C 0.9800 . ?
C47 H47 0.9500 . ?
C48 H48A 0.9800 . ?
C48 H48B 0.9800 . ?
C48 H48C 0.9800 . ?
C51 H51A 0.9800 . ?
C51 H51B 0.9800 . ?
C51 H51C 0.9800 . ?
C53 H53A 0.9800 . ?
C53 H53B 0.9800 . ?
C53 H53C 0.9800 . ?
C54 H54 0.9500 . ?
C56 H56A 0.9800 . ?
C56 H56B 0.9800 . ?
C56 H56C 0.9800 . ?
C57 H57A 0.9800 . ?
C57 H57B 0.9800 . ?
C57 H57C 0.9800 . ?
C58 H58A 0.9800 . ?
C58 H58B 0.9800 . ?
C58 H58C 0.9800 . ?
Cl3 O5 1.435(3) . ?
Cl3 O16 1.436(3) . ?
Cl3 O33 1.438(3) . ?
Cl3 O37 1.416(4) . ?
Cl1 O22 1.416(4) . ?
Cl1 O30 1.412(4) . ?
Cl1 O40 1.452(5) . ?
Cl1 O52 1.419(4) . ?
C1 H1A 0.9800 . ?
C1 H1B 0.9800 . ?
C1 H1C 0.9800 . ?

loop_
_geom_torsion_atom_site_label_1
_geom_torsion_atom_site_label_2
_geom_torsion_atom_site_label_3
_geom_torsion_atom_site_label_4
_geom_torsion
_geom_torsion_site_symmetry_1
_geom_torsion_site_symmetry_2
_geom_torsion_site_symmetry_3
_geom_torsion_site_symmetry_4
_geom_torsion_publ_flag
Co1 N3 C14 C27 -31.2(4) . . . . ?
Co1 N3 C19 C32 45.4(3) . . . . ?
Co1 N3 C31 C42 25.5(3) . . . . ?
Co1 N4 C12 C39 168.4(3) . . . . ?
Co1 N4 C20 C18 -171.5(3) . . . . ?
Co1 N4 C20 C29 2.0(4) . . . . ?
Co1 N6 C17 C24 171.2(3) . . . . ?
Co1 N6 C27 C14 -0.2(4) . . . . ?
Co1 N6 C27 C23 -174.2(3) . . . . ?
Co1 N7 C13 C10 169.1(3) . . . . ?
Co1 N7 C25 C11 -171.6(3) . . . . ?
Co1 N7 C25 C34 1.8(4) . . . . ?
Co1 N8 C34 C25 -35.0(3) . . . . ?
Co1 N8 C36 C43 18.8(4) . . . . ?
Co1 N8 C42 C31 45.7(3) . . . . ?
Co1 N9 C29 C20 -35.0(4) . . . . ?
Co1 N9 C32 C19 18.1(4) . . . . ?
Co1 N9 C43 C36 43.1(4) . . . . ?
N3 C14 C27 N6 21.1(4) . . . . ?
N3 C14 C27 C23 -165.2(3) . . . . ?
N3 C19 C32 N9 -42.1(4) . . . . ?
N3 C31 C42 N8 -47.1(4) . . . . ?
N4 C12 C39 C45 -177.5(3) . . . . ?
N4 C12 C39 C47 1.9(6) . . . . ?
N4 C20 C29 N9 22.2(5) . . . . ?
N6 C17 C24 C44 -176.2(4) . . . . ?
N6 C17 C24 C54 1.2(6) . . . . ?
N7 C25 C34 N8 22.4(4) . . . . ?
N8 C36 C43 N9 -41.0(5) . . . . ?
C11 C25 C34 N8 -164.4(3) . . . . ?
C12 N4 C20 C18 -0.3(5) . . . . ?
C12 N4 C20 C29 173.3(3) . . . . ?
C12 C39 C45 C35 -123.3(4) . . . . ?
C12 C39 C45 C58 119.0(4) . . . . ?
C12 C39 C45 C1 -1.7(6) . . . . ?
C12 C39 C47 C18 -0.8(6) . . . . ?
C13 N7 C25 C11 -0.2(5) . . . . ?
C13 N7 C25 C34 173.2(3) . . . . ?
C13 C10 C21 C11 0.4(5) . . . . ?
C13 C10 C28 C46 124.5(4) . . . . ?
C13 C10 C28 C56 2.6(6) . . . . ?
C13 C10 C28 C57 -117.1(4) . . . . ?
C14 N3 C19 C32 163.6(3) . . . . ?
C14 N3 C31 C42 -93.7(4) . . . . ?
O15 Cl2 O26 O3 -66.9(4) . . . . ?
O15 Cl2 O3 O26 120.0(3) . . . . ?
C17 N6 C27 C14 172.8(3) . . . . ?
C17 N6 C27 C23 -1.2(5) . . . . ?
C17 C24 C44 C48 -131.4(4) . . . . ?
C17 C24 C44 C51 110.8(5) . . . . ?
C17 C24 C44 C53 -10.7(7) . . . . ?
C17 C24 C54 C23 0.2(6) . . . . ?
C18 C20 C29 N9 -164.4(4) . . . . ?
C19 N3 C14 C27 -148.0(3) . . . . ?
C19 N3 C31 C42 141.3(3) . . . . ?
C20 N4 C12 C39 -1.4(5) . . . . ?
C20 C18 C47 C39 -0.7(6) . . . . ?
C21 C10 C13 N7 0.8(5) . . . . ?
C21 C10 C28 C46 -56.2(5) . . . . ?
C21 C10 C28 C56 -178.1(4) . . . . ?
C21 C10 C28 C57 62.1(5) . . . . ?
C21 C11 C25 N7 1.4(6) . . . . ?
C21 C11 C25 C34 -171.4(4) . . . . ?
C25 N7 C13 C10 -0.9(5) . . . . ?
C25 C11 C21 C10 -1.4(6) . . . . ?
C27 N6 C17 C24 -0.8(5) . . . . ?
C27 C23 C54 C24 -2.1(6) . . . . ?
C28 C10 C13 N7 -179.9(3) . . . . ?
C28 C10 C21 C11 -178.9(4) . . . . ?
C29 N9 C32 C19 -99.8(4) . . . . ?
C29 N9 C43 C36 159.8(3) . . . . ?
C31 N3 C14 C27 88.4(4) . . . . ?
C31 N3 C19 C32 -72.1(4) . . . . ?
C32 N9 C29 C20 83.7(4) . . . . ?
C32 N9 C43 C36 -75.4(4) . . . . ?
C34 N8 C36 C43 -99.6(4) . . . . ?
C34 N8 C42 C31 162.6(3) . . . . ?
C36 N8 C34 C25 84.3(4) . . . . ?
C36 N8 C42 C31 -72.1(4) . . . . ?
C42 N8 C34 C25 -151.1(3) . . . . ?
C42 N8 C36 C43 134.7(4) . . . . ?
C43 N9 C29 C20 -151.0(3) . . . . ?
C43 N9 C32 C19 135.3(4) . . . . ?
C44 C24 C54 C23 177.6(4) . . . . ?
C45 C39 C47 C18 178.6(4) . . . . ?
C47 C18 C20 N4 1.3(6) . . . . ?
C47 C18 C20 C29 -171.8(4) . . . . ?
C47 C39 C45 C35 57.3(5) . . . . ?
C47 C39 C45 C58 -60.4(5) . . . . ?
C47 C39 C45 C1 178.9(4) . . . . ?
C54 C23 C27 N6 2.6(6) . . . . ?
C54 C23 C27 C14 -170.9(4) . . . . ?
C54 C24 C44 C48 51.3(6) . . . . ?
C54 C24 C44 C51 -66.4(5) . . . . ?
C54 C24 C44 C53 172.1(5) . . . . ?
O1 Cl2 O26 O3 169.7(4) . . . . ?
O1 Cl2 O3 O26 -28.8(12) . . . . ?
